data_2015619
loop_
_publ_author_name
'Langer, Vratislav'
'Li, Shiming'
'Lundquist, Knut'

_publ_section_title
;
 Chalcone epoxide intermediates in the syntheses of lignin-related
 phenylcoumarans
;
_journal_coeditor_code SK3047
_journal_issue 10
_journal_name_full 'Acta Crystallographica Section C'
_journal_page_first o625
_journal_page_last o627
_journal_paper_doi 10.1107/S0108270106036900
_journal_volume 62
_journal_year 2006
_chemical_formula_iupac 'C23 H26 O7'
_chemical_formula_moiety 'C23 H26 O7'
_chemical_formula_sum 'C23 H26 O7'
_chemical_formula_weight 414.44
_chemical_name_systematic
;
(2R*,3S*)-1-(3,4-dimethoxyphenyl)-3-{3-methoxy-2-[(2R*)-tetrahydropyran-
2-yloxy]phenyl}-2,3-epoxy-1-propanone
;
_space_group_IT_number 9
_symmetry_cell_setting monoclinic
_symmetry_space_group_name_Hall 'C -2yc'
_symmetry_space_group_name_H-M 'C 1 c 1'
_atom_sites_solution_hydrogens geom
_atom_sites_solution_primary direct
_atom_sites_solution_secondary difmap
_audit_creation_method SHELXL-97
_cell_angle_alpha 90.00
_cell_angle_beta 125.2850(10)
_cell_angle_gamma 90.00
_cell_formula_units_Z 4
_cell_length_a 14.4281(5)
_cell_length_b 18.8386(7)
_cell_length_c 9.0887(3)
_cell_measurement_reflns_used 7078
_cell_measurement_temperature 173(2)
_cell_measurement_theta_max 32.09
_cell_measurement_theta_min 2.49
_cell_volume 2016.52(12)
_computing_cell_refinement 'SAINT (Bruker, 2003)'
_computing_data_collection 'SMART (Bruker, 2003)'
_computing_data_reduction 'SAINT and SADABS (Sheldrick, 2003)'
_computing_molecular_graphics 'DIAMOND (Brandenburg, 2005)'
_computing_publication_material SHELXTL
_computing_structure_refinement SHELXTL
_computing_structure_solution 'SHELXTL (Bruker, 2003)'
_diffrn_ambient_temperature 173(2)
_diffrn_measured_fraction_theta_full 0.997
_diffrn_measured_fraction_theta_max 0.945
_diffrn_measurement_device_type 'Siemens SMART CCD area-detector'
_diffrn_measurement_method '\w scans'
_diffrn_radiation_monochromator graphite
_diffrn_radiation_source 'fine-focus sealed tube'
_diffrn_radiation_type MoK\a
_diffrn_radiation_wavelength 0.71073
_diffrn_reflns_av_R_equivalents 0.0335
_diffrn_reflns_av_sigmaI/netI 0.0239
_diffrn_reflns_limit_h_max 21
_diffrn_reflns_limit_h_min -21
_diffrn_reflns_limit_k_max 28
_diffrn_reflns_limit_k_min -28
_diffrn_reflns_limit_l_max 13
_diffrn_reflns_limit_l_min -13
_diffrn_reflns_number 18037
_diffrn_reflns_theta_full 31.00
_diffrn_reflns_theta_max 33.15
_diffrn_reflns_theta_min 2.04
_diffrn_standards_decay_% 0
_diffrn_standards_number 0
_exptl_absorpt_coefficient_mu 0.101
_exptl_absorpt_correction_T_max 0.9821
_exptl_absorpt_correction_T_min 0.6081
_exptl_absorpt_correction_type multi-scan
_exptl_absorpt_process_details '(SADABS; Sheldrick, 2003)'
_exptl_crystal_colour colourless
_exptl_crystal_density_diffrn 1.365
_exptl_crystal_density_method 'not measured'
_exptl_crystal_description prism
_exptl_crystal_F_000 880
_exptl_crystal_size_max 0.42
_exptl_crystal_size_mid 0.22
_exptl_crystal_size_min 0.18
_refine_diff_density_max 0.324
_refine_diff_density_min -0.181
_refine_ls_extinction_method none
_refine_ls_goodness_of_fit_ref 1.007
_refine_ls_hydrogen_treatment constr
_refine_ls_matrix_type full
_refine_ls_number_parameters 274
_refine_ls_number_reflns 3639
_refine_ls_number_restraints 2
_refine_ls_restrained_S_all 1.007
_refine_ls_R_factor_all 0.0445
_refine_ls_R_factor_gt 0.0363
_refine_ls_shift/su_max 0.000
_refine_ls_shift/su_mean 0.000
_refine_ls_structure_factor_coef Fsqd
_refine_ls_weighting_details 'calc w=1/[\s^2^(Fo^2^)+(0.0720P)^2^+0.0200P] where P=(Fo^2^+2Fc^2^)/3'
_refine_ls_weighting_scheme calc
_refine_ls_wR_factor_gt 0.0937
_refine_ls_wR_factor_ref 0.0994
_reflns_number_gt 3193
_reflns_number_total 3639
_reflns_threshold_expression I>2\s(I)
_cod_data_source_file sk3047.cif
_cod_data_source_block I
_cod_original_sg_symbol_H-M 'C c'
_cod_database_code 2015619
_cod_database_fobs_code 2015619

loop_
_symmetry_equiv_pos_as_xyz
'x, y, z'
'x, -y, z+1/2'
'x+1/2, y+1/2, z'
'x+1/2, -y+1/2, z+1/2'

loop_
_atom_site_type_symbol
_atom_site_label
_atom_site_fract_x
_atom_site_fract_y
_atom_site_fract_z
_atom_site_U_iso_or_equiv
_atom_site_adp_type
_atom_site_calc_flag
_atom_site_refinement_flags
_atom_site_occupancy
O O1 0.05273(12) 0.98417(7) 0.28979(18) 0.0336(3) Uani d . 1
O O2 0.18225(12) 0.91853(7) 0.59272(16) 0.0340(3) Uani d . 1
O O3 0.35467(12) 0.71243(6) 0.46411(18) 0.0336(3) Uani d . 1
O O4 0.39322(12) 0.67530(6) 0.21211(19) 0.0327(3) Uani d . 1
O O5 0.72969(10) 0.88301(7) 0.24914(16) 0.0293(2) Uani d . 1
O O6 0.62968(10) 0.83612(6) 0.42010(14) 0.0239(2) Uani d . 1
O O7 0.56041(10) 0.95177(6) 0.31418(15) 0.0276(2) Uani d . 1
C C1 0.24632(12) 0.81536(8) 0.3156(2) 0.0227(3) Uani d . 1
C C2 0.18137(13) 0.85382(8) 0.1563(2) 0.0252(3) Uani d . 1
H H2 0.1821 0.8411 0.0558 0.030 Uiso calc R 1
C C3 0.11515(14) 0.91087(9) 0.1425(2) 0.0277(3) Uani d . 1
H H3 0.0700 0.9363 0.0324 0.033 Uiso calc R 1
C C4 0.11537(13) 0.93045(8) 0.2897(2) 0.0257(3) Uani d . 1
C C5 0.18502(13) 0.89333(8) 0.4551(2) 0.0250(3) Uani d . 1
C C6 0.24838(13) 0.83617(8) 0.4662(2) 0.0241(3) Uani d . 1
H H6 0.2937 0.8107 0.5761 0.029 Uiso calc R 1
C C7 -0.02777(16) 1.01764(10) 0.1194(3) 0.0355(4) Uani d . 1
H H7A 0.0126 1.0397 0.0738 0.053 Uiso calc R 1
H H7B -0.0698 1.0541 0.1351 0.053 Uiso calc R 1
H H7C -0.0809 0.9820 0.0330 0.053 Uiso calc R 1
C C8 0.24673(18) 0.88047(11) 0.7592(2) 0.0375(4) Uani d . 1
H H8A 0.2203 0.8312 0.7392 0.056 Uiso calc R 1
H H8B 0.2369 0.9028 0.8467 0.056 Uiso calc R 1
H H8C 0.3272 0.8814 0.8058 0.056 Uiso calc R 1
C C9 0.31515(14) 0.75263(8) 0.3367(2) 0.0246(3) Uani d . 1
C C10 0.34295(13) 0.74188(8) 0.2022(2) 0.0247(3) Uani d . 1
H H10 0.2917 0.7643 0.0808 0.030 Uiso calc R 1
C C11 0.46590(13) 0.73650(8) 0.2785(2) 0.0243(3) Uani d . 1
H H11 0.5192 0.7405 0.4126 0.029 Uiso calc R 1
C C12 0.51144(13) 0.76015(8) 0.1763(2) 0.0235(3) Uani d . 1
C C13 0.47217(14) 0.73067(9) 0.0081(2) 0.0285(3) Uani d . 1
H H13 0.4147 0.6953 -0.0436 0.034 Uiso calc R 1
C C14 0.51799(15) 0.75361(10) -0.0817(2) 0.0308(3) Uani d . 1
H H14 0.4911 0.7343 -0.1965 0.037 Uiso calc R 1
C C15 0.60361(14) 0.80494(9) -0.0048(2) 0.0291(3) Uani d . 1
H H15 0.6348 0.8199 -0.0674 0.035 Uiso calc R 1
C C16 0.64375(13) 0.83445(8) 0.1628(2) 0.0249(3) Uani d . 1
C C17 0.59533(12) 0.81245(8) 0.25264(19) 0.0223(3) Uani d . 1
C C18 0.77905(17) 0.90537(10) 0.1583(3) 0.0332(3) Uani d . 1
H H18A 0.8079 0.8639 0.1315 0.050 Uiso calc R 1
H H18B 0.8417 0.9382 0.2356 0.050 Uiso calc R 1
H H18C 0.7214 0.9293 0.0456 0.050 Uiso calc R 1
C C19 0.64536(13) 0.91141(8) 0.4610(2) 0.0242(3) Uani d . 1
H H19 0.7209 0.9260 0.4901 0.029 Uiso calc R 1
C C20 0.64751(13) 0.91913(8) 0.62880(19) 0.0254(3) Uani d . 1
H H20A 0.7009 0.8840 0.7198 0.030 Uiso calc R 1
H H20B 0.6754 0.9671 0.6803 0.030 Uiso calc R 1
C C21 0.53056(15) 0.90814(8) 0.5887(2) 0.0265(3) Uani d . 1
H H21A 0.5328 0.9190 0.6974 0.032 Uiso calc R 1
H H21B 0.5068 0.8581 0.5548 0.032 Uiso calc R 1
C C22 0.44625(14) 0.95694(9) 0.4349(2) 0.0272(3) Uani d . 1
H H22A 0.3689 0.9484 0.4028 0.033 Uiso calc R 1
H H22B 0.4664 1.0071 0.4728 0.033 Uiso calc R 1
C C23 0.44844(14) 0.94287(9) 0.2723(2) 0.0269(3) Uani d . 1
H H23A 0.4220 0.8938 0.2291 0.032 Uiso calc R 1
H H23B 0.3954 0.9758 0.1740 0.032 Uiso calc R 1

loop_
_atom_site_aniso_label
_atom_site_aniso_U_11
_atom_site_aniso_U_22
_atom_site_aniso_U_33
_atom_site_aniso_U_12
_atom_site_aniso_U_13
_atom_site_aniso_U_23
O1 0.0385(6) 0.0346(6) 0.0312(6) 0.0122(5) 0.0221(5) 0.0050(5)
O2 0.0454(7) 0.0376(6) 0.0264(6) 0.0100(5) 0.0250(5) 0.0029(5)
O3 0.0435(7) 0.0277(5) 0.0370(6) 0.0059(5) 0.0276(6) 0.0062(5)
O4 0.0409(7) 0.0207(5) 0.0454(7) -0.0031(4) 0.0300(6) -0.0069(5)
O5 0.0326(6) 0.0352(6) 0.0282(5) -0.0041(5) 0.0222(5) -0.0029(4)
O6 0.0293(5) 0.0250(5) 0.0199(4) 0.0009(4) 0.0157(4) -0.0010(4)
O7 0.0343(6) 0.0271(5) 0.0266(5) 0.0032(4) 0.0207(5) 0.0053(4)
C1 0.0241(6) 0.0226(6) 0.0248(6) -0.0020(5) 0.0162(5) -0.0015(5)
C2 0.0271(7) 0.0281(7) 0.0226(6) -0.0009(5) 0.0156(5) -0.0020(5)
C3 0.0294(7) 0.0302(7) 0.0237(7) 0.0043(6) 0.0154(6) 0.0028(5)
C4 0.0260(7) 0.0260(7) 0.0268(7) 0.0023(5) 0.0162(6) 0.0018(5)
C5 0.0276(7) 0.0280(7) 0.0229(6) 0.0001(5) 0.0167(6) 0.0000(5)
C6 0.0258(6) 0.0255(6) 0.0223(6) -0.0004(5) 0.0146(5) 0.0011(5)
C7 0.0332(8) 0.0374(8) 0.0388(9) 0.0122(7) 0.0224(7) 0.0118(7)
C8 0.0478(10) 0.0424(9) 0.0253(7) 0.0047(8) 0.0228(7) 0.0012(7)
C9 0.0267(7) 0.0226(6) 0.0274(7) -0.0029(5) 0.0172(6) -0.0030(5)
C10 0.0265(7) 0.0227(6) 0.0271(7) -0.0013(5) 0.0167(6) -0.0040(5)
C11 0.0262(7) 0.0223(6) 0.0268(7) 0.0012(5) 0.0166(6) -0.0011(5)
C12 0.0232(6) 0.0256(6) 0.0221(6) 0.0031(5) 0.0133(5) -0.0008(5)
C13 0.0275(7) 0.0316(7) 0.0248(7) 0.0004(6) 0.0142(6) -0.0055(6)
C14 0.0329(8) 0.0374(8) 0.0219(7) 0.0054(6) 0.0158(6) -0.0032(6)
C15 0.0334(8) 0.0354(8) 0.0234(7) 0.0049(6) 0.0191(6) 0.0005(6)
C16 0.0257(7) 0.0289(7) 0.0233(6) 0.0044(5) 0.0160(6) 0.0008(5)
C17 0.0231(6) 0.0261(6) 0.0199(6) 0.0034(5) 0.0136(5) -0.0005(5)
C18 0.0386(9) 0.0379(8) 0.0354(8) -0.0035(7) 0.0284(7) -0.0017(7)
C19 0.0265(7) 0.0253(6) 0.0228(6) -0.0013(5) 0.0154(6) -0.0024(5)
C20 0.0289(7) 0.0273(7) 0.0190(6) 0.0003(5) 0.0133(6) -0.0018(5)
C21 0.0355(8) 0.0260(7) 0.0251(6) 0.0001(5) 0.0217(6) 0.0004(5)
C22 0.0313(8) 0.0279(7) 0.0274(7) 0.0019(5) 0.0199(6) -0.0009(5)
C23 0.0289(7) 0.0295(7) 0.0231(6) 0.0041(5) 0.0156(6) 0.0022(5)

loop_
_atom_type_symbol
_atom_type_description
_atom_type_scat_dispersion_real
_atom_type_scat_dispersion_imag
_atom_type_scat_source
C C 0.0033 0.0000 'International Tables Vol C Tables 4.2.6.8 and 6.1.1.4'
H H 0.0000 0.0000 'International Tables Vol C Tables 4.2.6.8 and 6.1.1.4'
O O 0.0106 0.0000 'International Tables Vol C Tables 4.2.6.8 and 6.1.1.4'

loop_
_geom_angle_atom_site_label_1
_geom_angle_atom_site_label_2
_geom_angle_atom_site_label_3
_geom_angle
C1 C9 C10 118.37(13)
O3 C9 C1 122.03(14)
O3 C9 C10 119.47(14)
O4 C10 C9 115.59(13)
O4 C10 C11 58.99(10)
O4 C11 C10 58.31(10)
O4 C11 C12 117.26(13)
C10 C11 C12 121.84(14)
C4 O1 C7 116.74(14)
C5 O2 C8 116.84(13)
C10 O4 C11 62.71(10)
C16 O5 C18 117.05(13)
C17 O6 C19 120.29(12)
C19 O7 C23 114.72(12)
C2 C1 C6 119.37(14)
C2 C1 C9 123.25(13)
C6 C1 C9 117.38(13)
C1 C2 C3 120.67(14)
C1 C2 H2 119.7
C3 C2 H2 119.7
C4 C3 C2 119.92(14)
C4 C3 H3 120.0
C2 C3 H3 120.0
O1 C4 C3 124.68(14)
O1 C4 C5 115.52(13)
C3 C4 C5 119.80(14)
O2 C5 C6 125.19(14)
O2 C5 C4 115.06(13)
C6 C5 C4 119.75(13)
C5 C6 C1 120.41(14)
C5 C6 H6 119.8
C1 C6 H6 119.8
O1 C7 H7A 109.5
O1 C7 H7B 109.5
H7A C7 H7B 109.5
O1 C7 H7C 109.5
H7A C7 H7C 109.5
H7B C7 H7C 109.5
O2 C8 H8A 109.5
O2 C8 H8B 109.5
H8A C8 H8B 109.5
O2 C8 H8C 109.5
H8A C8 H8C 109.5
H8B C8 H8C 109.5
C11 C10 C9 115.84(14)
O4 C10 H10 117.8
C11 C10 H10 117.8
C9 C10 H10 117.8
O4 C11 H11 115.7
C10 C11 H11 115.7
C12 C11 H11 115.7
C17 C12 C13 120.69(14)
C17 C12 C11 118.13(13)
C13 C12 C11 121.18(14)
C14 C13 C12 119.32(16)
C14 C13 H13 120.3
C12 C13 H13 120.3
C13 C14 C15 120.44(15)
C13 C14 H14 119.8
C15 C14 H14 119.8
C14 C15 C16 120.77(15)
C14 C15 H15 119.6
C16 C15 H15 119.6
O5 C16 C15 124.13(15)
O5 C16 C17 116.94(13)
C15 C16 C17 118.91(14)
O6 C17 C12 115.74(13)
O6 C17 C16 124.33(14)
C12 C17 C16 119.82(13)
O5 C18 H18A 109.5
O5 C18 H18B 109.5
H18A C18 H18B 109.5
O5 C18 H18C 109.5
H18A C18 H18C 109.5
H18B C18 H18C 109.5
O7 C19 O6 111.38(12)
O7 C19 C20 113.84(13)
O6 C19 C20 105.17(12)
O7 C19 H19 108.8
O6 C19 H19 108.8
C20 C19 H19 108.8
C21 C20 C19 111.80(12)
C21 C20 H20A 109.3
C19 C20 H20A 109.3
C21 C20 H20B 109.3
C19 C20 H20B 109.3
H20A C20 H20B 107.9
C20 C21 C22 108.97(12)
C20 C21 H21A 109.9
C22 C21 H21A 109.9
C20 C21 H21B 109.9
C22 C21 H21B 109.9
H21A C21 H21B 108.3
C23 C22 C21 109.50(13)
C23 C22 H22A 109.8
C21 C22 H22A 109.8
C23 C22 H22B 109.8
C21 C22 H22B 109.8
H22A C22 H22B 108.2
O7 C23 C22 111.92(13)
O7 C23 H23A 109.2
C22 C23 H23A 109.2
O7 C23 H23B 109.2
C22 C23 H23B 109.2
H23A C23 H23B 107.9

loop_
_geom_bond_atom_site_label_1
_geom_bond_atom_site_label_2
_geom_bond_distance
C1 C9 1.483(2)
O3 C9 1.215(2)
C9 C10 1.504(2)
C10 C11 1.489(2)
O4 C10 1.4256(19)
O4 C11 1.4359(19)
C11 C12 1.483(2)
O1 C4 1.3574(19)
O1 C7 1.438(2)
O2 C5 1.3598(18)
O2 C8 1.429(2)
O5 C16 1.366(2)
O5 C18 1.430(2)
O6 C17 1.3746(17)
O6 C19 1.4505(18)
O7 C19 1.4042(19)
O7 C23 1.440(2)
C1 C2 1.390(2)
C1 C6 1.407(2)
C2 C3 1.395(2)
C2 H2 0.9500
C3 C4 1.386(2)
C3 H3 0.9500
C4 C5 1.419(2)
C5 C6 1.378(2)
C6 H6 0.9500
C7 H7A 0.9800
C7 H7B 0.9800
C7 H7C 0.9800
C8 H8A 0.9800
C8 H8B 0.9800
C8 H8C 0.9800
C10 H10 1.0000
C11 H11 1.0000
C12 C17 1.395(2)
C12 C13 1.401(2)
C13 C14 1.384(3)
C13 H13 0.9500
C14 C15 1.397(3)
C14 H14 0.9500
C15 C16 1.395(2)
C15 H15 0.9500
C16 C17 1.409(2)
C18 H18A 0.9800
C18 H18B 0.9800
C18 H18C 0.9800
C19 C20 1.514(2)
C19 H19 1.0000
C20 C21 1.521(2)
C20 H20A 0.9900
C20 H20B 0.9900
C21 C22 1.522(2)
C21 H21A 0.9900
C21 H21B 0.9900
C22 C23 1.519(2)
C22 H22A 0.9900
C22 H22B 0.9900
C23 H23A 0.9900
C23 H23B 0.9900

loop_
_geom_torsion_atom_site_label_1
_geom_torsion_atom_site_label_2
_geom_torsion_atom_site_label_3
_geom_torsion_atom_site_label_4
_geom_torsion
C6 C1 C2 C3 -2.5(2)
C9 C1 C2 C3 177.72(15)
C1 C2 C3 C4 1.2(2)
C7 O1 C4 C3 6.8(2)
C7 O1 C4 C5 -173.40(15)
C2 C3 C4 O1 -178.78(16)
C2 C3 C4 C5 1.4(2)
C8 O2 C5 C6 -2.8(2)
C8 O2 C5 C4 176.94(15)
O1 C4 C5 O2 -2.3(2)
C3 C4 C5 O2 177.56(16)
O1 C4 C5 C6 177.49(15)
C3 C4 C5 C6 -2.7(2)
O2 C5 C6 C1 -178.91(15)
C4 C5 C6 C1 1.4(2)
C2 C1 C6 C5 1.2(2)
C9 C1 C6 C5 -179.00(14)
C2 C1 C9 O3 -166.56(16)
C6 C1 C9 O3 13.6(2)
C2 C1 C9 C10 17.7(2)
C6 C1 C9 C10 -162.10(13)
C11 O4 C10 C9 -106.02(15)
O3 C9 C10 O4 13.8(2)
C1 C9 C10 O4 -170.34(13)
O3 C9 C10 C11 -52.4(2)
C1 C9 C10 C11 123.41(15)
C10 O4 C11 C12 -112.29(15)
C9 C10 C11 O4 105.60(15)
O4 C10 C11 C12 104.49(16)
C9 C10 C11 C12 -149.91(13)
O4 C11 C12 C17 -170.46(13)
C10 C11 C12 C17 121.61(16)
O4 C11 C12 C13 9.1(2)
C10 C11 C12 C13 -58.8(2)
C17 C12 C13 C14 0.4(2)
C11 C12 C13 C14 -179.17(15)
C12 C13 C14 C15 0.9(3)
C13 C14 C15 C16 -0.6(3)
C18 O5 C16 C15 1.3(2)
C18 O5 C16 C17 179.94(14)
C14 C15 C16 O5 177.70(15)
C14 C15 C16 C17 -0.9(2)
C19 O6 C17 C12 -136.15(14)
C19 O6 C17 C16 47.8(2)
C13 C12 C17 O6 -178.22(14)
C11 C12 C17 O6 1.37(19)
C13 C12 C17 C16 -1.9(2)
C11 C12 C17 C16 177.65(13)
O5 C16 C17 O6 -0.6(2)
C15 C16 C17 O6 178.13(14)
O5 C16 C17 C12 -176.55(13)
C15 C16 C17 C12 2.2(2)
C23 O7 C19 O6 67.84(16)
C23 O7 C19 C20 -50.85(17)
C17 O6 C19 O7 39.66(18)
C17 O6 C19 C20 163.43(12)
O7 C19 C20 C21 50.31(18)
O6 C19 C20 C21 -71.88(15)
C19 C20 C21 C22 -52.97(17)
C20 C21 C22 C23 56.24(17)
C19 O7 C23 C22 54.54(17)
C21 C22 C23 O7 -57.01(17)

loop_
_cod_related_entry_id
_cod_related_entry_database
_cod_related_entry_code
1 ChemSpider 9081014
